data_7704471
loop_
_publ_author_name
'Egalahewa, Sathsara'
'Aprile, Antonino'
'Dutton, Jason L.'

_publ_section_title
;
 Reactions of PhIX<sub>2</sub> I(iii) oxidants with heavy triphenyl
 pnictines.
;
_journal_issue 22
_journal_name_full 'Dalton transactions (Cambridge, England : 2003)'
_journal_page_first 7507
_journal_page_last 7513
_journal_paper_doi 10.1039/d0dt00777c
_journal_volume 49
_journal_year 2020
_chemical_formula_sum 'C20.67 H18 Cl F3 N1.67 O3 S Sb0.67'
_chemical_formula_weight 543.38
_space_group_IT_number 36
_space_group_name_Hall 'C 2c -2'
_space_group_name_H-M_alt 'C m c 21'
_symmetry_cell_setting orthorhombic
_symmetry_space_group_name_H-M 'C m c 21'
_atom_sites_solution_hydrogens geom
_atom_sites_solution_primary direct
_atom_sites_solution_secondary difmap
_audit_creation_method SHELXL-97
_audit_update_record
;
2020-02-24 deposited with the CCDC.	2020-05-20 downloaded from the CCDC.
;
_cell_angle_alpha 90.00
_cell_angle_beta 90.00
_cell_angle_gamma 90.00
_cell_formula_units_Z 12
_cell_length_a 22.579(5)
_cell_length_b 18.004(4)
_cell_length_c 17.445(4)
_cell_measurement_reflns_used 19013
_cell_measurement_temperature 150(2)
_cell_measurement_theta_max 29.4370
_cell_measurement_theta_min 4.2990
_cell_volume 7092(3)
_computing_cell_refinement 'CrysAlisPro, Agilent Technologies'
_computing_data_collection 'CrysAlisPro, Agilent Technologies'
_computing_data_reduction 'CrysAlisPro, Agilent Technologies'
_computing_molecular_graphics SHELXP
_computing_publication_material SHELXP
_computing_structure_refinement 'SHELXL-97 (Sheldrick, 2008)'
_computing_structure_solution 'SHELXS-97 (Sheldrick, 2008)'
_diffrn_ambient_temperature 150(2)
_diffrn_measured_fraction_theta_full 0.998
_diffrn_measured_fraction_theta_max 0.998
_diffrn_measurement_device_type 'Xcalibur, Atlas, Gemini'
_diffrn_measurement_method '\w scans'
_diffrn_radiation_monochromator graphite
_diffrn_radiation_source 'fine-focus sealed tube'
_diffrn_radiation_type MoK\a
_diffrn_radiation_wavelength 0.71073
_diffrn_reflns_av_R_equivalents 0.0319
_diffrn_reflns_av_sigmaI/netI 0.0209
_diffrn_reflns_limit_h_max 27
_diffrn_reflns_limit_h_min -28
_diffrn_reflns_limit_k_max 22
_diffrn_reflns_limit_k_min -21
_diffrn_reflns_limit_l_max 21
_diffrn_reflns_limit_l_min -20
_diffrn_reflns_number 46933
_diffrn_reflns_theta_full 26.37
_diffrn_reflns_theta_max 26.37
_diffrn_reflns_theta_min 2.89
_exptl_absorpt_coefficient_mu 1.042
_exptl_absorpt_correction_T_max 0.9030
_exptl_absorpt_correction_T_min 0.8032
_exptl_absorpt_correction_type multi-scan
_exptl_absorpt_process_details 'CrysAlisPro, Agilent Technologies'
_exptl_crystal_colour colorless
_exptl_crystal_density_diffrn 1.527
_exptl_crystal_density_method 'not measured'
_exptl_crystal_description plate
_exptl_crystal_F_000 3260
_exptl_crystal_size_max 0.22
_exptl_crystal_size_mid 0.17
_exptl_crystal_size_min 0.10
_refine_diff_density_max 1.089
_refine_diff_density_min -0.752
_refine_diff_density_rms 0.095
_refine_ls_abs_structure_details 'Flack H D (1983), Acta Cryst. A39, 876-881'
_refine_ls_abs_structure_Flack -0.02(2)
_refine_ls_extinction_method none
_refine_ls_goodness_of_fit_ref 1.073
_refine_ls_hydrogen_treatment constr
_refine_ls_matrix_type full
_refine_ls_number_parameters 433
_refine_ls_number_reflns 7332
_refine_ls_number_restraints 1
_refine_ls_restrained_S_all 1.073
_refine_ls_R_factor_all 0.0394
_refine_ls_R_factor_gt 0.0368
_refine_ls_shift/su_max 0.004
_refine_ls_shift/su_mean 0.000
_refine_ls_structure_factor_coef Fsqd
_refine_ls_weighting_details 'calc w=1/[\s^2^(Fo^2^)+(0.0475P)^2^+29.2056P] where P=(Fo^2^+2Fc^2^)/3'
_refine_ls_weighting_scheme calc
_refine_ls_wR_factor_gt 0.0960
_refine_ls_wR_factor_ref 0.0976
_reflns_number_gt 6848
_reflns_number_total 7332
_reflns_threshold_expression >2sigma(I)
_cod_data_source_file d0dt00777c2.cif
_cod_data_source_block 10
_cod_depositor_comments
;
The following automatic conversions were performed:

data item '_symmetry_cell_setting' value 'Orthorhombic' was changed
to 'orthorhombic' in accordance with the
/home/data/users/saulius/crontab/automatic-downloads/rss-feeds/RSC/lib/dictionaries/cif_core.dic
dictionary named 'cif_core.dic' version 2.4.2 last updated on
2011-04-26.

Automatic conversion script
Id: cif_fix_values 7556 2019-12-06 15:28:31Z antanas 

 Adding full bibliography for 7704471--7704473.cif.
;
_cod_original_cell_volume 7092(2)
_cod_original_sg_symbol_H-M Cmc2(1)
_cod_database_code 7704471

loop_
_symmetry_equiv_pos_as_xyz
'x, y, z'
'-x, -y, z+1/2'
'x, -y, z+1/2'
'-x, y, z'
'x+1/2, y+1/2, z'
'-x+1/2, -y+1/2, z+1/2'
'x+1/2, -y+1/2, z+1/2'
'-x+1/2, y+1/2, z'

loop_
_atom_site_label
_atom_site_type_symbol
_atom_site_fract_x
_atom_site_fract_y
_atom_site_fract_z
_atom_site_U_iso_or_equiv
_atom_site_adp_type
_atom_site_occupancy
_atom_site_symmetry_multiplicity
_atom_site_calc_flag
_atom_site_refinement_flags
_atom_site_disorder_assembly
_atom_site_disorder_group
Sb1 Sb 1.255813(9) 1.171653(13) 0.78907(2) 0.02058(8) Uani 1 1 d . . .
S1 S 0.75559(5) 0.97557(8) 0.91017(7) 0.0339(3) Uani 1 1 d . . .
C6 C 1.14112(15) 1.0790(2) 0.7877(4) 0.0270(8) Uani 1 1 d . . .
H6A H 1.1407 1.0864 0.8416 0.032 Uiso 1 1 calc R . .
N1 N 1.32344(16) 1.1021(2) 0.7246(2) 0.0235(8) Uani 1 1 d . . .
O1 O 0.74550(14) 1.0517(2) 0.8876(2) 0.0357(8) Uani 1 1 d . . .
C22 C 1.18831(19) 1.0935(2) 0.6647(3) 0.0250(9) Uani 1 1 d . . .
H22A H 1.2207 1.1104 0.6347 0.030 Uiso 1 1 calc R . .
F25 F 0.6858(2) 1.0048(3) 1.0246(3) 0.101(2) Uani 1 1 d . . .
C28 C 1.1445(2) 1.2677(3) 0.8379(3) 0.0317(11) Uani 1 1 d . . .
H28A H 1.1475 1.2831 0.7860 0.038 Uiso 1 1 calc R . .
C32 C 1.1410(2) 1.0583(3) 0.6301(3) 0.0309(10) Uani 1 1 d . . .
H32A H 1.1408 1.0513 0.5761 0.037 Uiso 1 1 calc R . .
C1 C 1.18821(19) 1.1041(2) 0.7447(2) 0.0241(9) Uani 1 1 d . . .
F34 F 0.6954(2) 0.8887(2) 1.0006(3) 0.0771(13) Uani 1 1 d . . .
C37 C 1.0975(2) 1.2927(3) 0.8812(3) 0.0329(10) Uani 1 1 d . . .
H37A H 1.0681 1.3239 0.8594 0.039 Uiso 1 1 calc R . .
C38 C 1.1828(2) 1.2018(3) 0.9401(3) 0.0320(10) Uani 1 1 d . . .
H38A H 1.2125 1.1702 0.9607 0.038 Uiso 1 1 calc R . .
N2 N 1.18616(16) 1.2228(2) 0.8661(2) 0.0238(7) Uani 1 1 d . . .
C50 C 1.0936(2) 1.0330(3) 0.6740(3) 0.0346(11) Uani 1 1 d . . .
H50A H 1.0611 1.0090 0.6500 0.042 Uiso 1 1 calc R . .
C54 C 1.0940(2) 1.0428(3) 0.7518(3) 0.0337(11) Uani 1 1 d . . .
H54A H 1.0618 1.0248 0.7817 0.040 Uiso 1 1 calc R . .
C55 C 1.0945(2) 1.2712(3) 0.9572(3) 0.0356(11) Uani 1 1 d . . .
H55A H 1.0630 1.2881 0.9889 0.043 Uiso 1 1 calc R . .
C58 C 1.1373(2) 1.2251(3) 0.9865(3) 0.0346(11) Uani 1 1 d . . .
H58A H 1.1354 1.2094 1.0385 0.041 Uiso 1 1 calc R . .
C61 C 0.6912(3) 0.9562(4) 0.9692(4) 0.0546(17) Uani 1 1 d . . .
C73 C 1.3694(3) 1.1342(3) 0.6889(3) 0.0343(13) Uani 1 1 d . . .
H73A H 1.3720 1.1869 0.6881 0.041 Uiso 1 1 calc R . .
O10 O 0.7504(2) 0.9230(3) 0.8494(3) 0.0640(15) Uani 1 1 d . . .
C3 C 1.26210(19) 1.2631(2) 0.7138(2) 0.0228(9) Uani 1 1 d . . .
C71 C 1.3201(2) 1.0281(3) 0.7260(3) 0.0304(10) Uani 1 1 d . . .
H71A H 1.2868 1.0052 0.7495 0.036 Uiso 1 1 calc R . .
C106 C 1.4100(2) 1.0172(3) 0.6563(3) 0.0414(12) Uani 1 1 d . . .
H10A H 1.4397 0.9878 0.6324 0.050 Uiso 1 1 calc R . .
C105 C 1.3183(2) 1.2653(3) 0.9052(3) 0.0309(10) Uani 1 1 d . . .
H10B H 1.2884 1.2993 0.8899 0.037 Uiso 1 1 calc R . .
C2 C 1.31987(19) 1.1949(3) 0.8749(3) 0.0266(9) Uani 1 1 d . . .
C103 C 1.3629(2) 0.9842(3) 0.6948(3) 0.0370(11) Uani 1 1 d . . .
H10C H 1.3607 0.9317 0.6992 0.044 Uiso 1 1 calc R . .
C102 C 1.3098(2) 1.3098(3) 0.7194(3) 0.0315(10) Uani 1 1 d . . .
H10D H 1.3396 1.2999 0.7563 0.038 Uiso 1 1 calc R . .
C101 C 1.2198(2) 1.2759(3) 0.6572(3) 0.0289(10) Uani 1 1 d . . .
H10E H 1.1873 1.2429 0.6518 0.035 Uiso 1 1 calc R . .
S2 S 1.0000 0.80542(9) 0.65543(10) 0.0280(3) Uani 1 2 d S . .
F16 F 0.64208(16) 0.9578(2) 0.9279(3) 0.0802(14) Uani 1 1 d . . .
O17 O 0.8042(2) 0.9651(3) 0.9614(3) 0.0726(15) Uani 1 1 d . . .
C202 C 1.2252(2) 1.3366(3) 0.6086(3) 0.0342(11) Uani 1 1 d . . .
H20A H 1.1960 1.3453 0.5703 0.041 Uiso 1 1 calc R . .
Cl4 Cl 1.0000 1.12539(15) 0.90794(16) 0.0692(7) Uani 1 2 d S . .
Cl3 Cl 0.93548(13) 1.0028(2) 0.96227(15) 0.1446(16) Uani 1 1 d . . .
C305 C 1.4126(2) 1.0938(3) 0.6536(4) 0.0419(12) Uani 1 1 d . . .
H30A H 1.4440 1.1180 0.6275 0.050 Uiso 1 1 calc R . .
C304 C 1.3153(3) 1.3712(3) 0.6723(3) 0.0387(12) Uani 1 1 d . . .
H30B H 1.3479 1.4041 0.6784 0.046 Uiso 1 1 calc R . .
O16 O 1.0000 0.8827(4) 0.6426(5) 0.092(3) Uani 1 2 d S . .
C303 C 1.2728(3) 1.3846(3) 0.6156(3) 0.0399(12) Uani 1 1 d . . .
H30C H 1.2766 1.4261 0.5824 0.048 Uiso 1 1 calc R . .
C302 C 1.0000 1.0504(6) 0.9739(5) 0.051(2) Uani 1 2 d S . .
H30E H 1.0000 1.0718 1.0268 0.061 Uiso 1 2 calc SR . .
C301 C 1.3614(3) 1.2866(3) 0.9590(3) 0.0435(13) Uani 1 1 d . . .
H30D H 1.3614 1.3353 0.9800 0.052 Uiso 1 1 calc R . .
C403 C 1.4049(2) 1.1643(3) 0.9507(4) 0.0434(13) Uani 1 1 d . . .
H40A H 1.4336 1.1292 0.9673 0.052 Uiso 1 1 calc R . .
C402 C 1.4045(3) 1.2348(4) 0.9813(3) 0.0464(14) Uani 1 1 d . . .
H40B H 1.4338 1.2485 1.0179 0.056 Uiso 1 1 calc R . .
C401 C 1.3633(2) 1.1442(3) 0.8954(3) 0.0299(11) Uani 1 1 d . . .
H40C H 1.3647 1.0966 0.8721 0.036 Uiso 1 1 calc R . .
O501 O 0.9474(2) 0.7697(4) 0.6356(3) 0.0822(18) Uani 1 1 d . . .
F1 F 0.95374(18) 0.8336(4) 0.7922(3) 0.114(2) Uani 1 1 d . . .
C501 C 1.0000 0.8042(6) 0.7600(5) 0.056(2) Uani 1 2 d S . .
F2 F 1.0000 0.7379(6) 0.7867(6) 0.172(5) Uani 1 2 d S . .
C602 C 0.5000 0.9669(6) 0.9319(7) 0.058(2) Uani 1 2 d S . .
N4 N 0.5000 0.9329(8) 0.9854(7) 0.090(3) Uani 1 2 d S . .
C601 C 0.5000 1.0025(7) 0.8567(6) 0.074(3) Uani 1 2 d S . .
H60A H 0.5000 1.0566 0.8631 0.112 Uiso 1 2 calc SR . .
H60B H 0.4646 0.9874 0.8282 0.112 Uiso 0.50 1 calc PR . .
H60C H 0.5354 0.9874 0.8282 0.112 Uiso 0.50 1 calc PR . .

loop_
_atom_site_aniso_label
_atom_site_aniso_U_11
_atom_site_aniso_U_22
_atom_site_aniso_U_33
_atom_site_aniso_U_23
_atom_site_aniso_U_13
_atom_site_aniso_U_12
Sb1 0.01890(11) 0.02333(12) 0.01952(12) -0.00155(15) -0.0003(2) -0.00115(9)
S1 0.0365(6) 0.0383(7) 0.0269(6) 0.0048(5) 0.0003(5) 0.0062(5)
C6 0.0229(17) 0.032(2) 0.026(2) 0.002(2) 0.001(3) -0.0035(14)
N1 0.0210(17) 0.028(2) 0.0214(18) -0.0022(15) -0.0063(14) -0.0011(14)
O1 0.0334(18) 0.037(2) 0.036(2) 0.0068(16) 0.0079(14) -0.0028(14)
C22 0.025(2) 0.026(2) 0.025(2) -0.0043(18) 0.0016(17) 0.0021(17)
F25 0.141(4) 0.089(3) 0.074(3) -0.038(3) 0.071(3) -0.046(4)
C28 0.030(2) 0.037(3) 0.028(2) 0.005(2) -0.0051(19) 0.001(2)
C32 0.034(2) 0.033(2) 0.026(2) -0.0071(19) -0.0045(19) -0.0015(19)
C1 0.024(2) 0.024(2) 0.025(2) 0.0021(17) -0.0036(17) -0.0023(17)
F34 0.097(3) 0.057(2) 0.077(3) 0.025(2) 0.000(2) -0.032(2)
C37 0.027(2) 0.037(3) 0.035(3) -0.005(2) -0.005(2) 0.007(2)
C38 0.031(2) 0.037(3) 0.028(2) -0.004(2) 0.0012(19) 0.004(2)
N2 0.0215(17) 0.0280(19) 0.0219(18) -0.0041(15) -0.0021(15) 0.0023(14)
C50 0.025(2) 0.035(3) 0.044(3) -0.006(2) -0.012(2) -0.0038(19)
C54 0.022(2) 0.040(3) 0.040(3) 0.000(2) 0.0005(19) -0.0054(19)
C55 0.027(2) 0.038(3) 0.043(3) -0.009(2) 0.008(2) 0.001(2)
C58 0.036(3) 0.044(3) 0.023(2) -0.001(2) 0.007(2) -0.002(2)
C61 0.069(4) 0.043(3) 0.053(4) -0.003(3) 0.017(3) -0.024(3)
C73 0.028(3) 0.032(3) 0.043(3) -0.003(2) 0.004(2) 0.001(2)
O10 0.105(4) 0.050(3) 0.036(3) -0.0054(17) -0.003(2) 0.036(2)
C3 0.027(2) 0.025(2) 0.017(2) 0.0014(17) 0.0027(16) 0.0030(17)
C71 0.031(2) 0.031(3) 0.029(2) -0.0032(19) -0.005(2) -0.0006(19)
C106 0.028(2) 0.052(3) 0.043(3) -0.011(3) 0.000(2) 0.014(2)
C105 0.035(2) 0.030(2) 0.028(2) -0.0016(19) -0.006(2) -0.0020(19)
C2 0.022(2) 0.031(2) 0.027(2) -0.0041(19) -0.0020(18) -0.0032(17)
C103 0.040(3) 0.037(3) 0.034(3) -0.008(2) -0.005(2) 0.007(2)
C102 0.028(2) 0.031(2) 0.036(3) 0.002(2) -0.003(2) -0.0039(19)
C101 0.034(2) 0.026(2) 0.026(2) 0.0014(18) -0.0003(19) -0.0034(19)
S2 0.0287(8) 0.0290(8) 0.0261(8) -0.0020(6) 0.000 0.000
F16 0.040(2) 0.055(2) 0.146(5) 0.001(3) -0.002(3) -0.0190(18)
O17 0.050(3) 0.090(4) 0.077(3) 0.034(3) -0.028(2) -0.008(3)
C202 0.040(3) 0.037(3) 0.025(2) 0.003(2) -0.004(2) 0.004(2)
Cl4 0.0873(18) 0.0549(14) 0.0655(16) 0.0038(11) 0.000 0.000
Cl3 0.133(2) 0.229(3) 0.0716(14) 0.0763(19) -0.0383(14) -0.131(2)
C305 0.023(2) 0.053(3) 0.050(3) 0.003(3) 0.010(2) 0.001(2)
C304 0.044(3) 0.033(3) 0.038(3) 0.000(2) 0.005(2) -0.011(2)
O16 0.167(9) 0.041(4) 0.069(5) 0.012(3) 0.000 0.000
C303 0.057(3) 0.025(2) 0.037(3) 0.008(2) 0.004(3) 0.001(2)
C302 0.035(4) 0.076(6) 0.042(5) -0.005(4) 0.000 0.000
C301 0.049(3) 0.042(3) 0.039(3) -0.013(2) -0.011(2) -0.004(2)
C403 0.029(3) 0.055(3) 0.046(3) 0.004(3) -0.016(2) 0.006(2)
C402 0.038(3) 0.061(4) 0.040(3) -0.007(3) -0.014(2) -0.009(3)
C401 0.023(3) 0.034(3) 0.033(3) 0.000(2) -0.009(2) -0.001(2)
O501 0.070(3) 0.122(5) 0.054(3) -0.005(3) -0.011(3) -0.054(3)
F1 0.059(2) 0.242(7) 0.040(2) -0.036(4) 0.012(3) 0.021(3)
C501 0.047(5) 0.076(7) 0.044(5) 0.009(5) 0.000 0.000
F2 0.338(15) 0.126(7) 0.054(4) 0.036(6) 0.000 0.000
C602 0.034(4) 0.069(7) 0.071(7) -0.020(5) 0.000 0.000
N4 0.055(6) 0.136(11) 0.080(8) -0.007(7) 0.000 0.000
C601 0.091(8) 0.093(8) 0.039(5) -0.030(5) 0.000 0.000

loop_
_atom_type_symbol
_atom_type_description
_atom_type_scat_dispersion_real
_atom_type_scat_dispersion_imag
_atom_type_scat_source
C C 0.0033 0.0016 'International Tables Vol C Tables 4.2.6.8 and 6.1.1.4'
H H 0.0000 0.0000 'International Tables Vol C Tables 4.2.6.8 and 6.1.1.4'
N N 0.0061 0.0033 'International Tables Vol C Tables 4.2.6.8 and 6.1.1.4'
O O 0.0106 0.0060 'International Tables Vol C Tables 4.2.6.8 and 6.1.1.4'
F F 0.0171 0.0103 'International Tables Vol C Tables 4.2.6.8 and 6.1.1.4'
S S 0.1246 0.1234 'International Tables Vol C Tables 4.2.6.8 and 6.1.1.4'
Sb Sb -0.5866 1.5461 'International Tables Vol C Tables 4.2.6.8 and 6.1.1.4'
Cl Cl 0.1484 0.1585 'International Tables Vol C Tables 4.2.6.8 and 6.1.1.4'

loop_
_geom_angle_atom_site_label_1
_geom_angle_atom_site_label_2
_geom_angle_atom_site_label_3
_geom_angle
_geom_angle_site_symmetry_1
_geom_angle_site_symmetry_3
_geom_angle_publ_flag
C1 Sb1 C3 105.76(17) . . ?
C1 Sb1 C2 150.35(17) . . ?
C3 Sb1 C2 103.84(18) . . ?
C1 Sb1 N2 87.10(15) . . ?
C3 Sb1 N2 95.68(15) . . ?
C2 Sb1 N2 88.53(16) . . ?
C1 Sb1 N1 89.25(16) . . ?
C3 Sb1 N1 94.40(15) . . ?
C2 Sb1 N1 89.99(15) . . ?
N2 Sb1 N1 169.87(14) . . ?
O10 S1 O17 116.2(3) . . ?
O10 S1 O1 114.4(3) . . ?
O17 S1 O1 114.7(3) . . ?
O10 S1 C61 103.2(3) . . ?
O17 S1 C61 103.6(3) . . ?
O1 S1 C61 102.2(3) . . ?
C1 C6 C54 119.8(5) . . ?
C71 N1 C73 118.9(4) . . ?
C71 N1 Sb1 120.2(3) . . ?
C73 N1 Sb1 120.8(3) . . ?
C32 C22 C1 119.6(4) . . ?
N2 C28 C37 122.6(4) . . ?
C22 C32 C50 120.2(4) . . ?
C6 C1 C22 119.8(4) . . ?
C6 C1 Sb1 123.4(4) . . ?
C22 C1 Sb1 116.3(3) . . ?
C28 C37 C55 118.1(4) . . ?
N2 C38 C58 121.4(5) . . ?
C28 N2 C38 118.9(4) . . ?
C28 N2 Sb1 121.1(3) . . ?
C38 N2 Sb1 119.6(3) . . ?
C54 C50 C32 120.0(4) . . ?
C50 C54 C6 120.6(5) . . ?
C58 C55 C37 119.5(5) . . ?
C55 C58 C38 119.5(5) . . ?
F25 C61 F16 107.9(7) . . ?
F25 C61 F34 108.2(6) . . ?
F16 C61 F34 107.7(5) . . ?
F25 C61 S1 111.4(4) . . ?
F16 C61 S1 111.0(5) . . ?
F34 C61 S1 110.5(5) . . ?
N1 C73 C305 122.2(5) . . ?
C102 C3 C101 119.2(4) . . ?
C102 C3 Sb1 119.2(3) . . ?
C101 C3 Sb1 121.6(3) . . ?
N1 C71 C103 122.1(5) . . ?
C305 C106 C103 118.3(5) . . ?
C2 C105 C301 119.4(5) . . ?
C105 C2 C401 121.8(4) . . ?
C105 C2 Sb1 115.8(3) . . ?
C401 C2 Sb1 122.3(4) . . ?
C71 C103 C106 119.2(5) . . ?
C3 C102 C304 121.3(5) . . ?
C202 C101 C3 120.2(4) . . ?
O501 S2 O501 116.8(6) . 4_755 ?
O501 S2 O16 114.6(3) . . ?
O501 S2 O16 114.6(3) 4_755 . ?
O501 S2 C501 104.1(3) . . ?
O501 S2 C501 104.1(3) 4_755 . ?
O16 S2 C501 99.8(5) . . ?
C303 C202 C101 120.3(5) . . ?
C73 C305 C106 119.3(5) . . ?
C102 C304 C303 119.7(5) . . ?
C202 C303 C304 119.2(5) . . ?
Cl3 C302 Cl3 117.7(7) . 4_755 ?
Cl3 C302 Cl4 107.8(4) . . ?
Cl3 C302 Cl4 107.8(4) 4_755 . ?
C402 C301 C105 119.0(5) . . ?
C402 C403 C401 120.3(5) . . ?
C403 C402 C301 120.6(5) . . ?
C2 C401 C403 119.0(5) . . ?
F2 C501 F1 102.8(7) . 4_755 ?
F2 C501 F1 102.8(7) . . ?
F1 C501 F1 107.1(9) 4_755 . ?
F2 C501 S2 112.0(8) . . ?
F1 C501 S2 115.3(5) 4_755 . ?
F1 C501 S2 115.3(5) . . ?
N4 C602 C601 172.8(13) . . ?

loop_
_geom_bond_atom_site_label_1
_geom_bond_atom_site_label_2
_geom_bond_distance
_geom_bond_site_symmetry_2
_geom_bond_publ_flag
Sb1 C1 2.100(4) . ?
Sb1 C3 2.111(4) . ?
Sb1 C2 2.124(4) . ?
Sb1 N2 2.264(4) . ?
Sb1 N1 2.272(4) . ?
S1 O10 1.425(5) . ?
S1 O17 1.428(5) . ?
S1 O1 1.444(4) . ?
S1 C61 1.815(6) . ?
C6 C1 1.377(6) . ?
C6 C54 1.397(6) . ?
N1 C71 1.336(6) . ?
N1 C73 1.342(7) . ?
C22 C32 1.381(6) . ?
C22 C1 1.409(6) . ?
F25 C61 1.311(8) . ?
C28 N2 1.334(6) . ?
C28 C37 1.377(7) . ?
C32 C50 1.391(7) . ?
F34 C61 1.336(8) . ?
C37 C55 1.385(7) . ?
C38 N2 1.347(6) . ?
C38 C58 1.374(7) . ?
C50 C54 1.370(7) . ?
C55 C58 1.372(7) . ?
C61 F16 1.324(9) . ?
C73 C305 1.363(8) . ?
C3 C102 1.369(6) . ?
C3 C101 1.392(6) . ?
C71 C103 1.362(7) . ?
C106 C305 1.380(8) . ?
C106 C103 1.392(8) . ?
C105 C2 1.374(7) . ?
C105 C301 1.406(7) . ?
C2 C401 1.386(7) . ?
C102 C304 1.382(7) . ?
C101 C202 1.390(7) . ?
S2 O501 1.394(5) . ?
S2 O501 1.394(5) 4_755 ?
S2 O16 1.410(7) . ?
S2 C501 1.824(9) . ?
C202 C303 1.385(8) . ?
Cl4 C302 1.774(10) . ?
Cl3 C302 1.702(6) . ?
C304 C303 1.399(8) . ?
C302 Cl3 1.702(5) 4_755 ?
C301 C402 1.403(9) . ?
C403 C402 1.376(8) . ?
C403 C401 1.395(7) . ?
F1 C501 1.298(7) . ?
C501 F2 1.281(13) . ?
C501 F1 1.298(7) 4_755 ?
C602 N4 1.117(15) . ?
C602 C601 1.460(17) . ?

loop_
_geom_torsion_atom_site_label_1
_geom_torsion_atom_site_label_2
_geom_torsion_atom_site_label_3
_geom_torsion_atom_site_label_4
_geom_torsion
_geom_torsion_site_symmetry_1
_geom_torsion_site_symmetry_2
_geom_torsion_site_symmetry_3
_geom_torsion_site_symmetry_4
_geom_torsion_publ_flag
C1 Sb1 N1 C71 -45.5(3) . . . . ?
C3 Sb1 N1 C71 -151.2(3) . . . . ?
C2 Sb1 N1 C71 104.9(3) . . . . ?
N2 Sb1 N1 C71 23.4(9) . . . . ?
C1 Sb1 N1 C73 139.0(4) . . . . ?
C3 Sb1 N1 C73 33.2(4) . . . . ?
C2 Sb1 N1 C73 -70.7(4) . . . . ?
N2 Sb1 N1 C73 -152.2(7) . . . . ?
C1 C22 C32 C50 -0.4(7) . . . . ?
C54 C6 C1 C22 0.5(7) . . . . ?
C54 C6 C1 Sb1 171.3(3) . . . . ?
C32 C22 C1 C6 0.2(7) . . . . ?
C32 C22 C1 Sb1 -171.3(3) . . . . ?
C3 Sb1 C1 C6 -128.2(4) . . . . ?
C2 Sb1 C1 C6 48.8(6) . . . . ?
N2 Sb1 C1 C6 -33.1(4) . . . . ?
N1 Sb1 C1 C6 137.5(4) . . . . ?
C3 Sb1 C1 C22 43.0(4) . . . . ?
C2 Sb1 C1 C22 -140.0(4) . . . . ?
N2 Sb1 C1 C22 138.1(3) . . . . ?
N1 Sb1 C1 C22 -51.3(3) . . . . ?
N2 C28 C37 C55 1.3(8) . . . . ?
C37 C28 N2 C38 -1.1(7) . . . . ?
C37 C28 N2 Sb1 172.1(4) . . . . ?
C58 C38 N2 C28 0.7(7) . . . . ?
C58 C38 N2 Sb1 -172.7(4) . . . . ?
C1 Sb1 N2 C28 -71.6(4) . . . . ?
C3 Sb1 N2 C28 34.0(4) . . . . ?
C2 Sb1 N2 C28 137.7(4) . . . . ?
N1 Sb1 N2 C28 -140.6(7) . . . . ?
C1 Sb1 N2 C38 101.6(4) . . . . ?
C3 Sb1 N2 C38 -152.8(4) . . . . ?
C2 Sb1 N2 C38 -49.1(4) . . . . ?
N1 Sb1 N2 C38 32.6(9) . . . . ?
C22 C32 C50 C54 -0.2(7) . . . . ?
C32 C50 C54 C6 1.0(8) . . . . ?
C1 C6 C54 C50 -1.1(7) . . . . ?
C28 C37 C55 C58 -1.1(7) . . . . ?
C37 C55 C58 C38 0.7(8) . . . . ?
N2 C38 C58 C55 -0.5(8) . . . . ?
O10 S1 C61 F25 -173.8(6) . . . . ?
O17 S1 C61 F25 64.7(7) . . . . ?
O1 S1 C61 F25 -54.7(6) . . . . ?
O10 S1 C61 F16 -53.5(5) . . . . ?
O17 S1 C61 F16 -175.0(4) . . . . ?
O1 S1 C61 F16 65.5(5) . . . . ?
O10 S1 C61 F34 65.9(5) . . . . ?
O17 S1 C61 F34 -55.6(6) . . . . ?
O1 S1 C61 F34 -175.1(4) . . . . ?
C71 N1 C73 C305 0.4(8) . . . . ?
Sb1 N1 C73 C305 176.0(4) . . . . ?
C1 Sb1 C3 C102 -167.7(4) . . . . ?
C2 Sb1 C3 C102 13.8(4) . . . . ?
N2 Sb1 C3 C102 103.7(4) . . . . ?
N1 Sb1 C3 C102 -77.3(4) . . . . ?
C1 Sb1 C3 C101 10.4(4) . . . . ?
C2 Sb1 C3 C101 -168.1(4) . . . . ?
N2 Sb1 C3 C101 -78.2(4) . . . . ?
N1 Sb1 C3 C101 100.9(4) . . . . ?
C73 N1 C71 C103 2.4(7) . . . . ?
Sb1 N1 C71 C103 -173.2(4) . . . . ?
C301 C105 C2 C401 -0.7(8) . . . . ?
C301 C105 C2 Sb1 -176.3(4) . . . . ?
C1 Sb1 C2 C105 -128.9(4) . . . . ?
C3 Sb1 C2 C105 48.2(4) . . . . ?
N2 Sb1 C2 C105 -47.3(4) . . . . ?
N1 Sb1 C2 C105 142.7(4) . . . . ?
C1 Sb1 C2 C401 55.6(6) . . . . ?
C3 Sb1 C2 C401 -127.4(4) . . . . ?
N2 Sb1 C2 C401 137.1(4) . . . . ?
N1 Sb1 C2 C401 -32.8(4) . . . . ?
N1 C71 C103 C106 -3.8(8) . . . . ?
C305 C106 C103 C71 2.3(8) . . . . ?
C101 C3 C102 C304 3.0(7) . . . . ?
Sb1 C3 C102 C304 -178.8(4) . . . . ?
C102 C3 C101 C202 -2.0(7) . . . . ?
Sb1 C3 C101 C202 179.9(4) . . . . ?
C3 C101 C202 C303 0.6(8) . . . . ?
N1 C73 C305 C106 -1.8(9) . . . . ?
C103 C106 C305 C73 0.4(9) . . . . ?
C3 C102 C304 C303 -2.6(8) . . . . ?
C101 C202 C303 C304 -0.1(8) . . . . ?
C102 C304 C303 C202 1.1(8) . . . . ?
C2 C105 C301 C402 -0.9(8) . . . . ?
C401 C403 C402 C301 1.8(9) . . . . ?
C105 C301 C402 C403 0.4(9) . . . . ?
C105 C2 C401 C403 2.9(8) . . . . ?
Sb1 C2 C401 C403 178.2(4) . . . . ?
C402 C403 C401 C2 -3.4(9) . . . . ?
O501 S2 C501 F2 61.4(3) . . . . ?
O501 S2 C501 F2 -61.4(3) 4_755 . . . ?
O16 S2 C501 F2 180.000(4) . . . . ?
O501 S2 C501 F1 178.5(7) . . . 4_755 ?
O501 S2 C501 F1 55.7(8) 4_755 . . 4_755 ?
O16 S2 C501 F1 -62.9(7) . . . 4_755 ?
O501 S2 C501 F1 -55.7(8) . . . . ?
O501 S2 C501 F1 -178.5(7) 4_755 . . . ?
O16 S2 C501 F1 62.9(7) . . . . ?
